data_4514763
loop_
_publ_author_name
'Lu, Zhiwu'
'Zhang, Haoyang'
'Yang, Zhiping'
'Ding, Ning'
'Meng, Ling'
'Wang, Jun'

_publ_section_title
;
 Asymmetric Hydrophosphination of Heterobicyclic Alkenes: Facile Access to
 Phosphine Ligands for Asymmetric Catalysis
;
_journal_issue 2
_journal_name_full 'ACS Catalysis'
_journal_page_first 1457
_journal_paper_doi 10.1021/acscatal.8b04787
_journal_volume 9
_journal_year 2019
_chemical_absolute_configuration ad
_chemical_formula_moiety 'C22 H19 O P'
_chemical_formula_sum 'C22 H19 O P'
_chemical_formula_weight 330.34
_space_group_crystal_system monoclinic
_space_group_IT_number 4
_space_group_name_Hall 'P 2yb'
_space_group_name_H-M_alt 'P 1 21 1'
_symmetry_space_group_name_Hall 'P 2yb'
_symmetry_space_group_name_H-M 'P 1 21 1'
_atom_sites_solution_hydrogens geom
_atom_sites_solution_primary dual
_audit_creation_date 2017-04-21
_audit_creation_method
;
Olex2 1.2
(compiled 2017.03.28 svn.r3405 for OlexSys, GUI svn.r5335)
;
_cell_angle_alpha 90
_cell_angle_beta 114.711(2)
_cell_angle_gamma 90
_cell_formula_units_Z 4
_cell_length_a 15.7797(4)
_cell_length_b 6.4246(2)
_cell_length_c 18.8309(6)
_cell_measurement_reflns_used 9924
_cell_measurement_temperature 150
_cell_measurement_theta_max 68.346
_cell_measurement_theta_min 3.082
_cell_volume 1734.23(9)
_computing_cell_refinement 'SAINT v8.37A (Bruker, 2015)'
_computing_data_reduction 'SAINT v8.37A (Bruker, 2015)'
_computing_molecular_graphics 'Olex2 (Dolomanov et al., 2009)'
_computing_publication_material 'Olex2 (Dolomanov et al., 2009)'
_computing_structure_refinement 'XL (Sheldrick, 2008)'
_computing_structure_solution 'ShelXT (Sheldrick, 2015)'
_diffrn_ambient_temperature 150.0
_diffrn_detector 'Bruker APEX2 area detector'
_diffrn_detector_area_resol_mean 7.9
_diffrn_detector_type 'CCD area detector'
_diffrn_measured_fraction_theta_full 1.000
_diffrn_measured_fraction_theta_max 0.997
_diffrn_measurement_device 'three-circle diffractometer'
_diffrn_measurement_device_type 'Bruker SMART APEX2 area detector'
_diffrn_measurement_method '\w and \f scans'
_diffrn_radiation_monochromator 'mirror optics'
_diffrn_radiation_probe x-ray
_diffrn_radiation_type CuK\a
_diffrn_radiation_wavelength 1.54178
_diffrn_reflns_av_R_equivalents 0.0542
_diffrn_reflns_av_unetI/netI 0.0450
_diffrn_reflns_Laue_measured_fraction_full 1.000
_diffrn_reflns_Laue_measured_fraction_max 0.997
_diffrn_reflns_limit_h_max 18
_diffrn_reflns_limit_h_min -19
_diffrn_reflns_limit_k_max 7
_diffrn_reflns_limit_k_min -7
_diffrn_reflns_limit_l_max 22
_diffrn_reflns_limit_l_min -22
_diffrn_reflns_number 24544
_diffrn_reflns_point_group_measured_fraction_full 1.000
_diffrn_reflns_point_group_measured_fraction_max 0.997
_diffrn_reflns_theta_full 67.679
_diffrn_reflns_theta_max 68.436
_diffrn_reflns_theta_min 2.583
_diffrn_source 'microfocus sealed X-ray tube'
_diffrn_source_type 'Incoatec I\ms'
_diffrn_standards_number 0
_exptl_absorpt_coefficient_mu 1.424
_exptl_absorpt_correction_T_max 0.7531
_exptl_absorpt_correction_T_min 0.5620
_exptl_absorpt_correction_type multi-scan
_exptl_absorpt_process_details
'SADABS-2014/5 (Bruker,2014/5) was used for absorption correction. wR2(int) was 0.1304 before and 0.0678 after correction. The Ratio of minimum to maximum transmission is 0.7462. The \l/2 correction factor is Not present.'
_exptl_crystal_colour colourless
_exptl_crystal_colour_primary colourless
_exptl_crystal_density_diffrn 1.265
_exptl_crystal_description block
_exptl_crystal_F_000 696
_exptl_crystal_size_max 0.4
_exptl_crystal_size_mid 0.06
_exptl_crystal_size_min 0.06
_refine_diff_density_max 0.221
_refine_diff_density_min -0.267
_refine_diff_density_rms 0.045
_refine_ls_abs_structure_details
;
 Classical Flack method preferred over Parsons because s.u. lower.
;
_refine_ls_abs_structure_Flack 0.00(3)
_refine_ls_extinction_method none
_refine_ls_goodness_of_fit_ref 1.056
_refine_ls_hydrogen_treatment constr
_refine_ls_matrix_type full
_refine_ls_number_parameters 434
_refine_ls_number_reflns 6360
_refine_ls_number_restraints 1
_refine_ls_restrained_S_all 1.055
_refine_ls_R_factor_all 0.0466
_refine_ls_R_factor_gt 0.0452
_refine_ls_shift/su_max 0.001
_refine_ls_shift/su_mean 0.000
_refine_ls_structure_factor_coef Fsqd
_refine_ls_weighting_details 'w=1/[\s^2^(Fo^2^)+(0.0830P)^2^+0.1194P] where P=(Fo^2^+2Fc^2^)/3'
_refine_ls_weighting_scheme calc
_refine_ls_wR_factor_gt 0.1129
_refine_ls_wR_factor_ref 0.1141
_reflns_Friedel_coverage 0.823
_reflns_Friedel_fraction_full 1.000
_reflns_Friedel_fraction_max 0.997
_reflns_number_gt 6215
_reflns_number_total 6360
_reflns_threshold_expression 'I > 2\s(I)'
_cod_data_source_file cs8b04787_si_003.cif
_cod_data_source_block cxy0022
_cod_database_code 4514763
_shelx_shelxl_version_number 2014/7
_shelx_space_group_comment
;
The symmetry employed for this shelxl refinement is uniquely defined
by the following loop, which should always be used as a source of
symmetry information in preference to the above space-group names.
They are only intended as comments.
;
_olex2_refinement_description
;
1. Twinned data refinement
 Scales: 0.6992(18)
 0.3008(18)
2. Fixed Uiso
 At 1.2 times of:
  All C(H) groups, All C(H,H) groups
3.a Ternary CH refined with riding coordinates:
 C13(H13), C15(H15), C22(H22), C35(H35), C37(H37), C44(H44)
3.b Secondary CH2 refined with riding coordinates:
 C14(H14A,H14B), C36(H36A,H36B)
3.c Aromatic/amide H refined with riding coordinates:
 C2(H2), C3(H3), C4(H4), C5(H5), C6(H6), C8(H8), C9(H9), C10(H10), C11(H11),
 C12(H12), C17(H17), C18(H18), C19(H19), C20(H20), C24(H24), C25(H25), C26(H26),
  C27(H27), C28(H28), C29(H29), C30(H30), C31(H31), C32(H32), C33(H33),
 C39(H39), C40(H40), C41(H41), C42(H42)
;
_olex2_submission_special_instructions 'No special instructions were received'

loop_
_space_group_symop_operation_xyz
'x, y, z'
'-x, y+1/2, -z'

loop_
_atom_site_label
_atom_site_type_symbol
_atom_site_fract_x
_atom_site_fract_y
_atom_site_fract_z
_atom_site_U_iso_or_equiv
_atom_site_adp_type
_atom_site_occupancy
_atom_site_site_symmetry_order
_atom_site_calc_flag
_atom_site_refinement_flags_posn
P1 P 0.19926(8) 0.62210(18) -0.04364(7) 0.0219(3) Uani 1 1 d .
O1 O 0.0983(2) 0.4828(5) 0.0714(2) 0.0240(7) Uani 1 1 d .
C1 C 0.2142(3) 0.4966(8) -0.1252(3) 0.0236(10) Uani 1 1 d .
C2 C 0.2501(4) 0.2965(9) -0.1233(3) 0.0280(11) Uani 1 1 d .
H2 H 0.2658 0.2124 -0.0780 0.034 Uiso 1 1 calc R
C3 C 0.2631(4) 0.2195(10) -0.1872(3) 0.0339(12) Uani 1 1 d .
H3 H 0.2877 0.0836 -0.1853 0.041 Uiso 1 1 calc R
C4 C 0.2404(4) 0.3395(11) -0.2531(3) 0.0390(15) Uani 1 1 d .
H4 H 0.2505 0.2875 -0.2961 0.047 Uiso 1 1 calc R
C5 C 0.2029(4) 0.5357(11) -0.2567(3) 0.0388(14) Uani 1 1 d .
H5 H 0.1863 0.6172 -0.3027 0.047 Uiso 1 1 calc R
C6 C 0.1895(3) 0.6141(10) -0.1934(3) 0.0310(10) Uani 1 1 d .
H6 H 0.1633 0.7488 -0.1965 0.037 Uiso 1 1 calc R
C7 C 0.3170(3) 0.7294(8) 0.0125(3) 0.0219(9) Uani 1 1 d .
C8 C 0.3978(4) 0.6484(10) 0.0102(4) 0.0355(13) Uani 1 1 d .
H8 H 0.3934 0.5310 -0.0218 0.043 Uiso 1 1 calc R
C9 C 0.4838(4) 0.7356(11) 0.0535(4) 0.0410(14) Uani 1 1 d .
H9 H 0.5382 0.6748 0.0525 0.049 Uiso 1 1 calc R
C10 C 0.4916(4) 0.9115(10) 0.0984(3) 0.0334(13) Uani 1 1 d .
H10 H 0.5506 0.9747 0.1267 0.040 Uiso 1 1 calc R
C11 C 0.4132(4) 0.9928(9) 0.1015(3) 0.0330(12) Uani 1 1 d .
H11 H 0.4179 1.1122 0.1327 0.040 Uiso 1 1 calc R
C12 C 0.3259(4) 0.9013(8) 0.0590(3) 0.0279(11) Uani 1 1 d .
H12 H 0.2721 0.9584 0.0622 0.033 Uiso 1 1 calc R
C13 C 0.2046(3) 0.3959(8) 0.0194(3) 0.0207(9) Uani 1 1 d .
H13 H 0.2624 0.3123 0.0314 0.025 Uiso 1 1 calc R
C14 C 0.1159(3) 0.2574(8) -0.0177(3) 0.0221(10) Uani 1 1 d .
H14A H 0.0709 0.3150 -0.0681 0.027 Uiso 1 1 calc R
H14B H 0.1319 0.1128 -0.0257 0.027 Uiso 1 1 calc R
C15 C 0.0774(3) 0.2683(8) 0.0457(3) 0.0239(10) Uani 1 1 d .
H15 H 0.0103 0.2283 0.0273 0.029 Uiso 1 1 calc R
C16 C 0.1432(3) 0.1521(8) 0.1163(3) 0.0222(10) Uani 1 1 d .
C17 C 0.1421(4) -0.0404(8) 0.1487(3) 0.0286(11) Uani 1 1 d .
H17 H 0.0906 -0.1319 0.1251 0.034 Uiso 1 1 calc R
C18 C 0.2188(4) -0.0967(9) 0.2172(3) 0.0328(12) Uani 1 1 d .
H18 H 0.2183 -0.2261 0.2414 0.039 Uiso 1 1 calc R
C19 C 0.2959(4) 0.0336(10) 0.2505(3) 0.0350(13) Uani 1 1 d .
H19 H 0.3474 -0.0078 0.2970 0.042 Uiso 1 1 calc R
C20 C 0.2981(4) 0.2248(9) 0.2161(3) 0.0294(11) Uani 1 1 d .
H20 H 0.3512 0.3128 0.2378 0.035 Uiso 1 1 calc R
C21 C 0.2211(3) 0.2829(8) 0.1495(3) 0.0225(10) Uani 1 1 d .
C22 C 0.1980(3) 0.4684(8) 0.0958(3) 0.0221(10) Uani 1 1 d .
H22 H 0.2337 0.5979 0.1197 0.026 Uiso 1 1 calc R
P2 P 0.77357(9) 0.38075(19) 0.47145(7) 0.0219(3) Uani 1 1 d .
O2 O 0.9869(2) 0.5216(5) 0.5814(2) 0.0251(8) Uani 1 1 d .
C23 C 0.6774(3) 0.5035(9) 0.3897(3) 0.0267(11) Uani 1 1 d .
C24 C 0.6347(4) 0.3847(13) 0.3225(3) 0.0435(14) Uani 1 1 d .
H24 H 0.6594 0.2522 0.3190 0.052 Uiso 1 1 calc R
C25 C 0.5556(6) 0.4593(16) 0.2600(4) 0.062(2) Uani 1 1 d .
H25 H 0.5264 0.3758 0.2146 0.074 Uiso 1 1 calc R
C26 C 0.5197(5) 0.6492(17) 0.2631(4) 0.064(3) Uani 1 1 d .
H26 H 0.4652 0.6971 0.2204 0.077 Uiso 1 1 calc R
C27 C 0.5624(4) 0.7719(13) 0.3281(4) 0.0530(19) Uani 1 1 d .
H27 H 0.5380 0.9060 0.3299 0.064 Uiso 1 1 calc R
C28 C 0.6410(4) 0.7011(10) 0.3912(3) 0.0353(13) Uani 1 1 d .
H28 H 0.6702 0.7875 0.4358 0.042 Uiso 1 1 calc R
C29 C 0.6171(4) 0.3165(9) 0.5084(3) 0.0314(12) Uani 1 1 d .
H29 H 0.5854 0.4191 0.4700 0.038 Uiso 1 1 calc R
C30 C 0.5716(4) 0.2204(11) 0.5488(4) 0.0380(13) Uani 1 1 d .
H30 H 0.5095 0.2595 0.5385 0.046 Uiso 1 1 calc R
C31 C 0.6160(4) 0.0684(9) 0.6038(3) 0.0313(12) Uani 1 1 d .
H31 H 0.5844 0.0011 0.6306 0.038 Uiso 1 1 calc R
C32 C 0.7072(4) 0.0153(8) 0.6195(3) 0.0280(11) Uani 1 1 d .
H32 H 0.7385 -0.0880 0.6576 0.034 Uiso 1 1 calc R
C33 C 0.7532(3) 0.1126(9) 0.5796(3) 0.0256(10) Uani 1 1 d .
H33 H 0.8157 0.0752 0.5909 0.031 Uiso 1 1 calc R
C34 C 0.7087(3) 0.2639(7) 0.5235(3) 0.0214(9) Uani 1 1 d .
C35 C 0.8295(3) 0.6051(7) 0.5350(3) 0.0188(9) Uani 1 1 d .
H35 H 0.7838 0.6844 0.5487 0.023 Uiso 1 1 calc R
C36 C 0.8783(3) 0.7495(8) 0.4966(3) 0.0223(10) Uani 1 1 d .
H36A H 0.8699 0.6967 0.4447 0.027 Uiso 1 1 calc R
H36B H 0.8545 0.8939 0.4912 0.027 Uiso 1 1 calc R
C37 C 0.9814(3) 0.7361(8) 0.5563(3) 0.0224(10) Uani 1 1 d .
H37 H 1.0281 0.7771 0.5357 0.027 Uiso 1 1 calc R
C38 C 0.9903(3) 0.8505(8) 0.6299(3) 0.0212(10) Uani 1 1 d .
C39 C 1.0258(3) 1.0404(8) 0.6629(3) 0.0259(10) Uani 1 1 d .
H39 H 1.0543 1.1305 0.6393 0.031 Uiso 1 1 calc R
C40 C 1.0187(4) 1.0974(9) 0.7320(3) 0.0285(11) Uani 1 1 d .
H40 H 1.0442 1.2261 0.7565 0.034 Uiso 1 1 calc R
C41 C 0.9747(4) 0.9667(9) 0.7651(3) 0.0292(11) Uani 1 1 d .
H41 H 0.9701 1.0075 0.8118 0.035 Uiso 1 1 calc R
C42 C 0.9372(3) 0.7771(9) 0.7305(3) 0.0260(10) Uani 1 1 d .
H42 H 0.9058 0.6895 0.7524 0.031 Uiso 1 1 calc R
C43 C 0.9469(3) 0.7198(8) 0.6639(3) 0.0222(10) Uani 1 1 d .
C44 C 0.9152(3) 0.5341(8) 0.6097(3) 0.0221(9) Uani 1 1 d .
H44 H 0.9055 0.4036 0.6343 0.027 Uiso 1 1 calc R

loop_
_atom_site_aniso_label
_atom_site_aniso_U_11
_atom_site_aniso_U_22
_atom_site_aniso_U_33
_atom_site_aniso_U_23
_atom_site_aniso_U_13
_atom_site_aniso_U_12
P1 0.0213(6) 0.0190(6) 0.0268(6) 0.0009(5) 0.0114(5) 0.0024(5)
O1 0.0214(17) 0.0212(17) 0.0323(18) 0.0000(14) 0.0142(14) 0.0034(14)
C1 0.017(2) 0.032(3) 0.021(2) -0.001(2) 0.0079(19) -0.002(2)
C2 0.024(2) 0.031(3) 0.029(3) -0.001(2) 0.011(2) 0.000(2)
C3 0.026(3) 0.038(3) 0.040(3) -0.012(3) 0.017(2) -0.004(2)
C4 0.023(3) 0.069(5) 0.028(3) -0.013(3) 0.014(2) -0.010(3)
C5 0.029(3) 0.062(4) 0.023(3) 0.005(3) 0.009(2) -0.004(3)
C6 0.027(2) 0.035(3) 0.031(2) 0.002(3) 0.012(2) 0.002(2)
C7 0.023(2) 0.019(2) 0.025(2) 0.0019(19) 0.0114(19) 0.0024(19)
C8 0.029(3) 0.040(3) 0.044(3) -0.018(3) 0.022(2) -0.005(3)
C9 0.028(3) 0.053(4) 0.049(3) -0.016(3) 0.023(3) -0.005(3)
C10 0.030(3) 0.039(4) 0.032(3) -0.002(2) 0.013(2) -0.010(2)
C11 0.033(3) 0.025(3) 0.039(3) -0.006(2) 0.014(2) -0.004(2)
C12 0.028(2) 0.018(2) 0.038(3) -0.003(2) 0.014(2) 0.002(2)
C13 0.019(2) 0.020(2) 0.023(2) -0.0047(19) 0.0096(18) 0.000(2)
C14 0.022(2) 0.020(2) 0.022(2) -0.0039(19) 0.0077(18) -0.0032(19)
C15 0.018(2) 0.024(2) 0.030(2) -0.004(2) 0.0100(19) -0.0009(19)
C16 0.025(2) 0.022(2) 0.024(2) -0.0057(19) 0.0145(19) -0.0004(19)
C17 0.039(3) 0.019(2) 0.034(3) -0.003(2) 0.021(2) 0.002(2)
C18 0.049(3) 0.024(3) 0.033(3) 0.004(2) 0.024(3) 0.009(2)
C19 0.039(3) 0.041(3) 0.021(2) 0.002(2) 0.009(2) 0.013(3)
C20 0.030(3) 0.035(3) 0.023(2) -0.011(2) 0.011(2) -0.002(2)
C21 0.025(2) 0.025(2) 0.022(2) -0.008(2) 0.0143(19) 0.000(2)
C22 0.022(2) 0.021(2) 0.026(2) -0.0062(19) 0.013(2) -0.0029(19)
P2 0.0227(5) 0.0215(6) 0.0236(6) -0.0019(5) 0.0119(5) -0.0012(5)
O2 0.0243(17) 0.0231(17) 0.0309(18) -0.0002(14) 0.0146(14) 0.0030(14)
C23 0.022(2) 0.037(3) 0.024(2) 0.004(2) 0.0114(19) -0.005(2)
C24 0.039(3) 0.060(4) 0.030(3) -0.002(3) 0.013(2) -0.014(3)
C25 0.049(4) 0.093(7) 0.029(3) 0.002(4) 0.002(3) -0.030(4)
C26 0.033(3) 0.104(7) 0.043(4) 0.041(5) 0.004(3) -0.008(4)
C27 0.030(3) 0.068(5) 0.061(4) 0.037(4) 0.018(3) 0.006(3)
C28 0.028(3) 0.042(3) 0.035(3) 0.014(2) 0.013(2) 0.003(2)
C29 0.025(2) 0.036(3) 0.033(3) 0.010(2) 0.012(2) 0.003(2)
C30 0.024(3) 0.048(3) 0.045(3) 0.013(3) 0.016(2) 0.003(2)
C31 0.029(3) 0.036(3) 0.030(3) 0.002(2) 0.015(2) -0.010(2)
C32 0.032(3) 0.021(3) 0.027(3) 0.005(2) 0.009(2) 0.000(2)
C33 0.023(2) 0.023(2) 0.030(2) -0.004(2) 0.0111(19) -0.001(2)
C34 0.021(2) 0.019(2) 0.024(2) -0.0051(19) 0.0098(18) -0.0038(19)
C35 0.021(2) 0.015(2) 0.021(2) 0.0026(18) 0.0103(18) 0.0009(19)
C36 0.026(2) 0.023(2) 0.021(2) -0.0001(19) 0.0132(19) -0.002(2)
C37 0.022(2) 0.023(2) 0.027(2) 0.001(2) 0.0144(19) -0.0016(19)
C38 0.018(2) 0.023(3) 0.023(2) 0.0034(19) 0.0092(17) 0.0004(19)
C39 0.023(2) 0.025(2) 0.030(2) 0.002(2) 0.011(2) 0.000(2)
C40 0.026(2) 0.026(3) 0.029(3) -0.004(2) 0.008(2) -0.003(2)
C41 0.031(3) 0.032(3) 0.026(3) -0.003(2) 0.013(2) 0.000(2)
C42 0.027(2) 0.031(3) 0.022(2) 0.005(2) 0.011(2) -0.001(2)
C43 0.021(2) 0.020(2) 0.023(2) 0.0050(18) 0.0069(18) 0.0015(19)
C44 0.021(2) 0.022(2) 0.024(2) 0.0036(19) 0.0106(18) -0.0005(19)

loop_
_atom_type_symbol
_atom_type_description
_atom_type_scat_dispersion_real
_atom_type_scat_dispersion_imag
_atom_type_scat_source
C C 0.0181 0.0091 'International Tables Vol C Tables 4.2.6.8 and 6.1.1.4'
H H 0.0000 0.0000 'International Tables Vol C Tables 4.2.6.8 and 6.1.1.4'
O O 0.0492 0.0322 'International Tables Vol C Tables 4.2.6.8 and 6.1.1.4'
P P 0.2955 0.4335 'International Tables Vol C Tables 4.2.6.8 and 6.1.1.4'

loop_
_geom_angle_atom_site_label_1
_geom_angle_atom_site_label_2
_geom_angle_atom_site_label_3
_geom_angle
C1 P1 C7 101.1(2)
C1 P1 C13 101.8(2)
C7 P1 C13 99.2(2)
C22 O1 C15 96.4(4)
C2 C1 P1 125.0(4)
C6 C1 P1 116.6(4)
C6 C1 C2 118.4(5)
C1 C2 H2 119.8
C3 C2 C1 120.5(5)
C3 C2 H2 119.8
C2 C3 H3 119.9
C4 C3 C2 120.2(6)
C4 C3 H3 119.9
C3 C4 H4 119.9
C3 C4 C5 120.1(5)
C5 C4 H4 119.9
C4 C5 H5 119.9
C4 C5 C6 120.2(6)
C6 C5 H5 119.9
C1 C6 H6 119.7
C5 C6 C1 120.5(6)
C5 C6 H6 119.7
C8 C7 P1 123.9(4)
C12 C7 P1 118.3(4)
C12 C7 C8 117.8(5)
C7 C8 H8 119.4
C9 C8 C7 121.2(5)
C9 C8 H8 119.4
C8 C9 H9 119.8
C8 C9 C10 120.5(5)
C10 C9 H9 119.8
C9 C10 H10 120.4
C11 C10 C9 119.1(5)
C11 C10 H10 120.4
C10 C11 H11 119.8
C10 C11 C12 120.4(5)
C12 C11 H11 119.8
C7 C12 C11 120.9(5)
C7 C12 H12 119.5
C11 C12 H12 119.5
P1 C13 H13 111.0
C14 C13 P1 111.7(3)
C14 C13 H13 111.0
C22 C13 P1 110.7(3)
C22 C13 H13 111.0
C22 C13 C14 101.0(4)
C13 C14 H14A 111.5
C13 C14 H14B 111.5
H14A C14 H14B 109.3
C15 C14 C13 101.4(4)
C15 C14 H14A 111.5
C15 C14 H14B 111.5
O1 C15 C14 101.0(4)
O1 C15 H15 114.8
O1 C15 C16 101.6(4)
C14 C15 H15 114.8
C16 C15 C14 108.1(4)
C16 C15 H15 114.8
C17 C16 C15 134.8(5)
C17 C16 C21 120.6(5)
C21 C16 C15 104.5(4)
C16 C17 H17 120.9
C16 C17 C18 118.3(5)
C18 C17 H17 120.9
C17 C18 H18 119.4
C19 C18 C17 121.1(5)
C19 C18 H18 119.4
C18 C19 H19 119.8
C18 C19 C20 120.5(5)
C20 C19 H19 119.8
C19 C20 H20 120.8
C21 C20 C19 118.3(5)
C21 C20 H20 120.8
C16 C21 C22 104.7(4)
C20 C21 C16 121.2(5)
C20 C21 C22 134.1(5)
O1 C22 C13 102.1(4)
O1 C22 C21 100.9(4)
O1 C22 H22 115.0
C13 C22 H22 115.0
C21 C22 C13 107.1(4)
C21 C22 H22 115.0
C23 P2 C34 100.0(2)
C23 P2 C35 102.3(2)
C35 P2 C34 101.2(2)
C44 O2 C37 96.9(4)
C24 C23 P2 116.5(5)
C24 C23 C28 118.1(5)
C28 C23 P2 125.3(4)
C23 C24 H24 119.9
C23 C24 C25 120.2(8)
C25 C24 H24 119.9
C24 C25 H25 119.5
C26 C25 C24 121.0(7)
C26 C25 H25 119.5
C25 C26 H26 120.1
C25 C26 C27 119.8(6)
C27 C26 H26 120.1
C26 C27 H27 119.8
C26 C27 C28 120.3(8)
C28 C27 H27 119.8
C23 C28 H28 119.7
C27 C28 C23 120.5(7)
C27 C28 H28 119.7
C30 C29 H29 119.7
C30 C29 C34 120.6(5)
C34 C29 H29 119.7
C29 C30 H30 119.7
C31 C30 C29 120.5(5)
C31 C30 H30 119.7
C30 C31 H31 120.3
C30 C31 C32 119.3(5)
C32 C31 H31 120.3
C31 C32 H32 119.9
C31 C32 C33 120.2(5)
C33 C32 H32 119.9
C32 C33 H33 119.6
C34 C33 C32 120.9(5)
C34 C33 H33 119.6
C29 C34 P2 123.4(4)
C33 C34 P2 118.1(4)
C33 C34 C29 118.5(5)
P2 C35 H35 111.3
C36 C35 P2 111.0(3)
C36 C35 H35 111.3
C44 C35 P2 110.9(3)
C44 C35 H35 111.3
C44 C35 C36 100.5(4)
C35 C36 H36A 111.4
C35 C36 H36B 111.4
H36A C36 H36B 109.3
C37 C36 C35 101.7(4)
C37 C36 H36A 111.4
C37 C36 H36B 111.4
O2 C37 C36 101.0(4)
O2 C37 H37 115.1
O2 C37 C38 101.0(4)
C36 C37 H37 115.1
C38 C37 C36 107.7(4)
C38 C37 H37 115.1
C39 C38 C37 134.7(5)
C39 C38 C43 120.7(5)
C43 C38 C37 104.5(4)
C38 C39 H39 120.8
C38 C39 C40 118.4(5)
C40 C39 H39 120.8
C39 C40 H40 119.8
C41 C40 C39 120.4(5)
C41 C40 H40 119.8
C40 C41 H41 119.6
C42 C41 C40 120.9(5)
C42 C41 H41 119.6
C41 C42 H42 120.9
C43 C42 C41 118.3(5)
C43 C42 H42 120.9
C38 C43 C44 104.6(4)
C42 C43 C38 121.3(5)
C42 C43 C44 134.0(5)
O2 C44 C35 101.6(3)
O2 C44 C43 101.8(4)
O2 C44 H44 114.9
C35 C44 H44 114.9
C43 C44 C35 107.2(4)
C43 C44 H44 114.9

loop_
_geom_bond_atom_site_label_1
_geom_bond_atom_site_label_2
_geom_bond_distance
P1 C1 1.835(5)
P1 C7 1.845(5)
P1 C13 1.856(5)
O1 C15 1.452(6)
O1 C22 1.446(6)
C1 C2 1.399(7)
C1 C6 1.397(7)
C2 H2 0.9500
C2 C3 1.394(8)
C3 H3 0.9500
C3 C4 1.374(9)
C4 H4 0.9500
C4 C5 1.381(10)
C5 H5 0.9500
C5 C6 1.391(8)
C6 H6 0.9500
C7 C8 1.394(7)
C7 C12 1.379(7)
C8 H8 0.9500
C8 C9 1.376(8)
C9 H9 0.9500
C9 C10 1.386(9)
C10 H10 0.9500
C10 C11 1.366(8)
C11 H11 0.9500
C11 C12 1.400(8)
C12 H12 0.9500
C13 H13 1.0000
C13 C14 1.556(6)
C13 C22 1.556(6)
C14 H14A 0.9900
C14 H14B 0.9900
C14 C15 1.551(7)
C15 H15 1.0000
C15 C16 1.499(7)
C16 C17 1.383(7)
C16 C21 1.402(7)
C17 H17 0.9500
C17 C18 1.397(8)
C18 H18 0.9500
C18 C19 1.392(9)
C19 H19 0.9500
C19 C20 1.396(9)
C20 H20 0.9500
C20 C21 1.383(7)
C21 C22 1.506(7)
C22 H22 1.0000
P2 C23 1.828(5)
P2 C34 1.848(5)
P2 C35 1.846(5)
O2 C37 1.448(6)
O2 C44 1.440(6)
C23 C24 1.388(8)
C23 C28 1.399(9)
C24 H24 0.9500
C24 C25 1.394(10)
C25 H25 0.9500
C25 C26 1.357(14)
C26 H26 0.9500
C26 C27 1.373(13)
C27 H27 0.9500
C27 C28 1.387(9)
C28 H28 0.9500
C29 H29 0.9500
C29 C30 1.390(8)
C29 C34 1.393(7)
C30 H30 0.9500
C30 C31 1.383(8)
C31 H31 0.9500
C31 C32 1.386(8)
C32 H32 0.9500
C32 C33 1.391(7)
C33 H33 0.9500
C33 C34 1.390(7)
C35 H35 1.0000
C35 C36 1.563(6)
C35 C44 1.557(6)
C36 H36A 0.9900
C36 H36B 0.9900
C36 C37 1.546(6)
C37 H37 1.0000
C37 C38 1.523(7)
C38 C39 1.377(7)
C38 C43 1.397(7)
C39 H39 0.9500
C39 C40 1.400(7)
C40 H40 0.9500
C40 C41 1.392(8)
C41 H41 0.9500
C41 C42 1.391(8)
C42 H42 0.9500
C42 C43 1.375(7)
C43 C44 1.513(7)
C44 H44 1.0000

loop_
_twin_individual_id
_twin_individual_mass_fraction_refined
1 0.6992(18)
2 0.3008(18)
